data_4128819
loop_
_publ_author_name
'Sun, Ruijin'
'Jin, Shifeng'
'Gu, Lin'
'Zhang, Qinghua'
'Huang, Qingzhen'
'Ying, Tianping'
'Peng, YiRan'
'Deng, Jun'
'Yin, Zhiping'
'Chen, Xiaolong'

_publ_section_title
;
 Intercalating Anions between Terminated Anion Layers: Unusual Ionic S-Se
 Bonds and Hole-Doping Induced Superconductivity in
 S<sub>0.24</sub>(NH<sub>3</sub>)<sub>0.26</sub>Fe<sub>2</sub>Se<sub>2</sub>.
;
_journal_issue 35
_journal_name_full 'Journal of the American Chemical Society'
_journal_page_first 13849
_journal_page_last 13857
_journal_paper_doi 10.1021/jacs.9b05899
_journal_volume 141
_journal_year 2019
_chemical_formula_sum 'Fe4 N0.48 S0.24 Se4'
_chemical_formula_weight 553.6456
_space_group_IT_number 139
_space_group_name_Hall '-I 4 2'
_space_group_name_H-M_alt 'I 4/m m m'
_symmetry_cell_setting tetragonal
_symmetry_Int_Tables_number 139
_symmetry_space_group_name_Hall '-I 4 2'
_symmetry_space_group_name_H-M 'I 4/m m m'
_cell_angle_alpha 90
_cell_angle_beta 90
_cell_angle_gamma 90
_cell_formula_units_Z 1
_cell_length_a 3.8528(2)
_cell_length_b 3.8528(2)
_cell_length_c 15.2330(3)
_cell_measurement_reflns_used 366
_cell_measurement_temperature 293
_cell_measurement_theta_max 25.58
_cell_measurement_theta_min 5.35
_cell_volume 226.120(17)
_diffrn_ambient_temperature 293
_diffrn_measured_fraction_theta_full 0.98
_diffrn_measured_fraction_theta_max 0.98
_diffrn_measurement_device 'Bruker D8 VENTURE PHOTO II'
_diffrn_radiation_probe x-ray
_diffrn_radiation_source 'X-ray tube'
_diffrn_radiation_type 'Mo K\a'
_diffrn_radiation_wavelength 0.71069
_diffrn_reflns_av_R_equivalents 0.057
_diffrn_reflns_av_unetI/netI 0.0409
_diffrn_reflns_limit_h_max 4
_diffrn_reflns_limit_h_min -4
_diffrn_reflns_limit_k_max 4
_diffrn_reflns_limit_k_min -4
_diffrn_reflns_limit_l_max 17
_diffrn_reflns_limit_l_min -12
_diffrn_reflns_number 366
_diffrn_reflns_theta_full 25.58
_diffrn_reflns_theta_max 25.58
_diffrn_reflns_theta_min 5.35
_exptl_absorpt_coefficient_mu 22.350
_exptl_crystal_density_diffrn 4.066
_exptl_crystal_description plate
_exptl_crystal_F_000 247.2
_exptl_crystal_size_max 0.000152
_exptl_crystal_size_mid 0.000066
_exptl_crystal_size_min 0.000011
_refine_ls_extinction_method none
_refine_ls_goodness_of_fit_gt 1.169
_refine_ls_goodness_of_fit_ref 1.169
_refine_ls_number_constraints 0
_refine_ls_number_parameters 4
_refine_ls_number_reflns 88
_refine_ls_number_restraints 0
_refine_ls_R_factor_all 0.0269
_refine_ls_R_factor_gt 0.0267
_refine_ls_shift/su_max 0.0236
_refine_ls_shift/su_mean 0.0178
_refine_ls_structure_factor_coef F
_refine_ls_weighting_details w=1/(\s^2^(F)+0.0001F^2^)
_refine_ls_weighting_scheme sigma
_refine_ls_wR_factor_gt 0.068
_refine_ls_wR_factor_ref 0.068
_reflns_number_gt 79
_reflns_number_total 88
_reflns_threshold_expression I>3\s(I)
_cod_data_source_file ja9b05899_si_001.cif
_cod_data_source_block I
_cod_depositor_comments
;
The following automatic conversions were performed:

data item '_diffrn_radiation_probe' value 'X-ray' was changed to
'x-ray' in accordance with the
/home/data/users/saulius/crontab/automatic-downloads/current/ACS/lib/dictionaries/cif_core.dic
dictionary named 'cif_core.dic' version 2.4.2 last updated on
2011-04-26.

Automatic conversion script
Id: cif_fix_values 6909 2019-04-08 15:41:33Z antanas 
;
_cod_original_cell_volume 226.12(2)
_cod_database_code 4128819

loop_
_space_group_symop_id
_space_group_symop_operation_xyz
1 x,y,z
2 -x,-y,z
3 -y,x,z
4 y,-x,z
5 -x,y,-z
6 x,-y,-z
7 y,x,-z
8 -y,-x,-z
9 -x,-y,-z
10 x,y,-z
11 y,-x,-z
12 -y,x,-z
13 x,-y,z
14 -x,y,z
15 -y,-x,z
16 y,x,z
17 x+1/2,y+1/2,z+1/2
18 -x+1/2,-y+1/2,z+1/2
19 -y+1/2,x+1/2,z+1/2
20 y+1/2,-x+1/2,z+1/2
21 -x+1/2,y+1/2,-z+1/2
22 x+1/2,-y+1/2,-z+1/2
23 y+1/2,x+1/2,-z+1/2
24 -y+1/2,-x+1/2,-z+1/2
25 -x+1/2,-y+1/2,-z+1/2
26 x+1/2,y+1/2,-z+1/2
27 y+1/2,-x+1/2,-z+1/2
28 -y+1/2,x+1/2,-z+1/2
29 x+1/2,-y+1/2,z+1/2
30 -x+1/2,y+1/2,z+1/2
31 -y+1/2,-x+1/2,z+1/2
32 y+1/2,x+1/2,z+1/2

loop_
_atom_site_label
_atom_site_type_symbol
_atom_site_fract_x
_atom_site_fract_y
_atom_site_fract_z
_atom_site_U_iso_or_equiv
_atom_site_adp_type
_atom_site_occupancy
Fe Fe 0.00000 0.50000 0.25000 0.048(3) Uiso 1.00
Se Se 0.00000 0.00000 0.3444(6) 0.034(1) Uiso 1.00
S S 0.00000 0.00000 0.50000 0.041(7) Uiso 0.12(1)
N N 0.50000 0.50000 0.50000 0.076(4) Uiso 0.24(2)

loop_
_atom_site_aniso_label
_atom_site_aniso_type_symbol
_atom_site_aniso_U_11
_atom_site_aniso_U_22
_atom_site_aniso_U_33
_atom_site_aniso_U_12
_atom_site_aniso_U_13
_atom_site_aniso_U_23
Fe Fe 0.040(3) 0.040(3) 0.066(7) 0 0 0
Se Se 0.025(2) 0.025(2) 0.052(5) 0 0 0
S S 0.031(1) 0.031(1) 0.061(2) 0 0 0
N N 0.061(4) 0.061(4) 0.102(3) 0 0 0

loop_
_atom_type_symbol
_atom_type_scat_dispersion_real
_atom_type_scat_dispersion_imag
_atom_type_scat_source
Fe 0.3463 0.8444 'International Tables Vol C tables 4.2.6.8 and 6.1.1.1'
N 0.0061 0.0033 'International Tables Vol C tables 4.2.6.8 and 6.1.1.1'
S 0.1246 0.1234 'International Tables Vol C tables 4.2.6.8 and 6.1.1.1'
Se -0.0929 2.2259 'International Tables Vol C tables 4.2.6.8 and 6.1.1.1'

loop_
_geom_angle_atom_site_label_1
_geom_angle_atom_site_label_2
_geom_angle_atom_site_label_3
_geom_angle_site_symmetry_1
Se Fe Se 106.485

loop_
_geom_bond_atom_site_label_1
_geom_bond_atom_site_label_2
_geom_bond_distance
_geom_bond_publ_flag
Fe Se 2.40390(10) D
